data_4502288
loop_
_publ_author_name
'Tao, Ying'
'Li, Jian-Rong'
'Chang, Ze'
'Bu, Xian-He'

_publ_section_title
;
 ZnIIand HgIIComplexes with
 2,3-Substituted-5,6-di(1H-tetrazol-5-yl)pyrazine Ligands: Roles of
 Substituting Groups and Synthetic Conditions on the Formation of
 Complexes
;
_journal_issue 2
_journal_name_full 'Crystal Growth &amp; Design'
_journal_page_first 564
_journal_paper_doi 10.1021/cg900934u
_journal_volume 10
_journal_year 2010
_chemical_formula_sum 'C144 H84 Br8 Hg12 N80 O2'
_chemical_formula_weight 6013.19
_chemical_name_systematic
; 
 ? 
;
_space_group_IT_number 60
_symmetry_cell_setting orthorhombic
_symmetry_space_group_name_Hall '-P 2n 2ab'
_symmetry_space_group_name_H-M 'P b c n'
_atom_sites_solution_hydrogens geom
_atom_sites_solution_primary direct
_atom_sites_solution_secondary difmap
_audit_creation_method SHELXL-97
_cell_angle_alpha 90.00
_cell_angle_beta 90.00
_cell_angle_gamma 90.00
_cell_formula_units_Z 1
_cell_length_a 9.5499(19)
_cell_length_b 26.263(5)
_cell_length_c 15.567(3)
_cell_measurement_reflns_used 9342
_cell_measurement_temperature 293(2)
_cell_measurement_theta_max 27.9123
_cell_measurement_theta_min 1.5507
_cell_volume 3904.3(13)
_computing_cell_refinement 'Bruker SMART'
_computing_data_collection 'Bruker SMART'
_computing_data_reduction 'Bruker SAINT'
_computing_molecular_graphics 'Bruker SHELXTL'
_computing_publication_material 'Bruker SHELXTL'
_computing_structure_refinement 'SHELXL-97 (Sheldrick, 1997)'
_computing_structure_solution 'SHELXS-97 (Sheldrick, 1990)'
_diffrn_ambient_temperature 293(2)
_diffrn_measured_fraction_theta_full 0.995
_diffrn_measured_fraction_theta_max 0.995
_diffrn_measurement_device_type 'Bruker P4'
_diffrn_measurement_method '\w scans'
_diffrn_radiation_monochromator graphite
_diffrn_radiation_source 'fine-focus sealed tube'
_diffrn_radiation_type MoK\a
_diffrn_radiation_wavelength 0.71073
_diffrn_reflns_av_R_equivalents 0.0765
_diffrn_reflns_av_sigmaI/netI 0.0516
_diffrn_reflns_limit_h_max 11
_diffrn_reflns_limit_h_min -12
_diffrn_reflns_limit_k_max 34
_diffrn_reflns_limit_k_min -34
_diffrn_reflns_limit_l_max 16
_diffrn_reflns_limit_l_min -20
_diffrn_reflns_number 28604
_diffrn_reflns_theta_full 27.92
_diffrn_reflns_theta_max 27.92
_diffrn_reflns_theta_min 1.55
_diffrn_standards_decay_% 0
_diffrn_standards_interval_count 0
_diffrn_standards_interval_time 0
_diffrn_standards_number 0
_exptl_absorpt_coefficient_mu 13.875
_exptl_absorpt_correction_type none
_exptl_crystal_colour colorless
_exptl_crystal_density_diffrn 2.557
_exptl_crystal_density_method 'not measured'
_exptl_crystal_description prism
_exptl_crystal_F_000 2763
_exptl_crystal_size_max 0.2
_exptl_crystal_size_mid 0.2
_exptl_crystal_size_min 0.2
_refine_diff_density_max 2.838
_refine_diff_density_min -3.099
_refine_diff_density_rms 0.254
_refine_ls_extinction_method none
_refine_ls_goodness_of_fit_ref 1.056
_refine_ls_hydrogen_treatment constr
_refine_ls_matrix_type full
_refine_ls_number_parameters 281
_refine_ls_number_reflns 4670
_refine_ls_number_restraints 0
_refine_ls_restrained_S_all 1.056
_refine_ls_R_factor_all 0.0673
_refine_ls_R_factor_gt 0.0540
_refine_ls_shift/su_max 0.001
_refine_ls_shift/su_mean 0.000
_refine_ls_structure_factor_coef Fsqd
_refine_ls_weighting_details 'calc w=1/[\s^2^(Fo^2^)+(0.0950P)^2^+0.0000P] where P=(Fo^2^+2Fc^2^)/3'
_refine_ls_weighting_scheme calc
_refine_ls_wR_factor_gt 0.1518
_refine_ls_wR_factor_ref 0.1615
_reflns_number_gt 3632
_reflns_number_total 4670
_reflns_threshold_expression >2sigma(I)
_cod_data_source_file cg900934u_si_002.cif
_cod_data_source_block 7
_cod_depositor_comments
;
The following automatic conversions were performed:

'_symmetry_cell_setting' value 'Orthorhombic' changed to
'orthorhombic' according to
/home/saulius/struct/CIF-dictionaries/cif_core.dic dictionary named
'cif_core.dic' version 2.4.2 from 2011-04-26.

Automatic conversion script
Id: cif_fix_values 1715 2011-07-08 13:25:40Z adriana 
;
_cod_original_sg_symbol_H-M 'Pbcn '
_cod_database_code 4502288

loop_
_symmetry_equiv_pos_as_xyz
'x, y, z'
'-x+1/2, -y+1/2, z+1/2'
'x+1/2, -y+1/2, -z'
'-x, y, -z+1/2'
'-x, -y, -z'
'x-1/2, y-1/2, -z-1/2'
'-x-1/2, y-1/2, z'
'x, -y, z-1/2'

loop_
_atom_site_label
_atom_site_type_symbol
_atom_site_fract_x
_atom_site_fract_y
_atom_site_fract_z
_atom_site_U_iso_or_equiv
_atom_site_adp_type
_atom_site_occupancy
_atom_site_symmetry_multiplicity
_atom_site_calc_flag
_atom_site_refinement_flags
Hg2 Hg 0.12703(4) 0.609521(15) 0.34734(2) 0.04707(17) Uani 1 1 d .
N9 N -0.2680(7) 0.6771(3) 0.3340(4) 0.0331(16) Uani 1 1 d .
N8 N -0.1563(8) 0.6590(3) 0.2989(4) 0.0384(17) Uani 1 1 d .
N7 N -0.0572(8) 0.6540(3) 0.3596(4) 0.0339(16) Uani 1 1 d .
C18 C -0.1155(8) 0.6721(3) 0.4324(5) 0.0285(17) Uani 1 1 d .
Hg1 Hg 0.0000 0.782402(19) 0.7500 0.03650(17) Uani 1 2 d S
Br1 Br 0.24887(14) 0.53167(4) 0.32966(10) 0.0733(4) Uani 1 1 d .
N1 N -0.1064(7) 0.7887(3) 0.6326(4) 0.0281(14) Uani 1 1 d .
N2 N -0.1729(8) 0.8287(3) 0.6040(5) 0.0380(17) Uani 1 1 d .
N3 N -0.1861(9) 0.8240(3) 0.5190(5) 0.0459(19) Uani 1 1 d .
N4 N -0.1301(8) 0.7802(3) 0.4939(5) 0.0368(17) Uani 1 1 d .
N5 N 0.0605(6) 0.7005(2) 0.6438(4) 0.0235(13) Uani 1 1 d .
N6 N 0.0369(6) 0.6247(2) 0.5232(4) 0.0255(13) Uani 1 1 d .
N10 N -0.2441(7) 0.6872(3) 0.4186(5) 0.0378(17) Uani 1 1 d .
C1 C -0.0821(8) 0.7581(3) 0.5652(4) 0.0229(14) Uani 1 1 d .
C2 C -0.0169(7) 0.7086(3) 0.5730(5) 0.0252(15) Uani 1 1 d .
C3 C -0.0330(8) 0.6694(3) 0.5135(5) 0.0261(16) Uani 1 1 d .
C4 C 0.1171(7) 0.6182(3) 0.5920(5) 0.0222(15) Uani 1 1 d .
C5 C 0.1248(7) 0.6570(3) 0.6557(5) 0.0229(16) Uani 1 1 d .
C6 C 0.2078(7) 0.6525(3) 0.7362(5) 0.0256(16) Uani 1 1 d .
C7 C 0.2911(9) 0.6938(3) 0.7610(6) 0.0364(19) Uani 1 1 d .
H7A H 0.2965 0.7227 0.7266 0.044 Uiso 1 1 calc R
C8 C 0.3664(9) 0.6911(5) 0.8380(6) 0.049(3) Uani 1 1 d .
H8A H 0.4245 0.7178 0.8547 0.058 Uiso 1 1 calc R
C9 C 0.3526(10) 0.6476(4) 0.8894(6) 0.046(2) Uani 1 1 d .
H9A H 0.4000 0.6459 0.9415 0.055 Uiso 1 1 calc R
C10 C 0.2730(10) 0.6088(4) 0.8649(6) 0.041(2) Uani 1 1 d .
H10A H 0.2657 0.5803 0.9000 0.049 Uiso 1 1 calc R
C11 C 0.2002(9) 0.6101(3) 0.7874(5) 0.0333(18) Uani 1 1 d .
H11A H 0.1467 0.5823 0.7704 0.040 Uiso 1 1 calc R
C12 C 0.1943(7) 0.5690(3) 0.5961(5) 0.0235(15) Uani 1 1 d .
C13 C 0.3374(9) 0.5682(3) 0.6107(6) 0.040(2) Uani 1 1 d .
H13A H 0.3855 0.5980 0.6238 0.048 Uiso 1 1 calc R
C14 C 0.4072(11) 0.5219(4) 0.6054(8) 0.055(3) Uani 1 1 d .
H14A H 0.5040 0.5213 0.6118 0.066 Uiso 1 1 calc R
C15 C 0.3381(12) 0.4778(4) 0.5913(8) 0.054(3) Uani 1 1 d .
H15A H 0.3863 0.4470 0.5913 0.065 Uiso 1 1 calc R
C16 C 0.1958(12) 0.4788(3) 0.5769(7) 0.050(3) Uani 1 1 d .
H16A H 0.1481 0.4485 0.5666 0.060 Uiso 1 1 calc R
C17 C 0.1222(9) 0.5250(3) 0.5777(6) 0.037(2) Uani 1 1 d .
H17A H 0.0268 0.5259 0.5660 0.045 Uiso 1 1 calc R
O1W O 0.0000 0.8920(8) 0.7500 0.074(7) Uani 0.50 2 d SP
H1 H -0.0748 0.9065 0.7335 0.111 Uiso 0.50 1 d PR

loop_
_atom_site_aniso_label
_atom_site_aniso_U_11
_atom_site_aniso_U_22
_atom_site_aniso_U_33
_atom_site_aniso_U_23
_atom_site_aniso_U_13
_atom_site_aniso_U_12
Hg2 0.0609(3) 0.0424(3) 0.0379(3) -0.00633(15) -0.00679(17) 0.01965(16)
N9 0.045(4) 0.040(4) 0.014(3) -0.001(3) -0.017(3) -0.003(3)
N8 0.056(4) 0.038(4) 0.021(3) -0.003(3) -0.008(3) 0.003(3)
N7 0.043(4) 0.033(4) 0.025(4) -0.004(3) -0.004(3) 0.009(3)
C18 0.037(4) 0.023(4) 0.025(4) -0.005(3) -0.008(3) 0.001(3)
Hg1 0.0485(3) 0.0398(3) 0.0212(2) 0.000 -0.00557(19) 0.000
Br1 0.0855(9) 0.0414(7) 0.0929(10) -0.0007(6) 0.0079(7) 0.0262(6)
N1 0.037(4) 0.025(4) 0.022(3) 0.005(3) 0.001(3) 0.005(3)
N2 0.047(4) 0.034(4) 0.033(4) 0.005(3) 0.006(3) 0.018(3)
N3 0.058(5) 0.038(4) 0.041(5) 0.003(4) 0.000(4) 0.014(4)
N4 0.051(4) 0.035(4) 0.024(4) 0.001(3) -0.007(3) 0.012(3)
N5 0.027(3) 0.024(3) 0.019(3) 0.003(3) -0.002(2) 0.002(2)
N6 0.028(3) 0.026(3) 0.022(3) 0.001(3) -0.001(3) 0.001(3)
N10 0.038(4) 0.050(5) 0.025(4) 0.000(3) -0.002(3) 0.007(3)
C1 0.029(3) 0.025(4) 0.014(3) 0.002(3) 0.003(3) 0.004(3)
C2 0.030(4) 0.026(4) 0.019(4) 0.000(3) 0.004(3) 0.000(3)
C3 0.034(4) 0.023(4) 0.022(4) 0.003(3) -0.005(3) -0.001(3)
C4 0.023(3) 0.021(4) 0.022(4) 0.003(3) 0.004(3) -0.001(3)
C5 0.026(4) 0.018(4) 0.025(4) 0.001(3) 0.003(3) -0.001(3)
C6 0.026(3) 0.024(4) 0.027(4) -0.002(3) -0.004(3) 0.004(3)
C7 0.038(4) 0.031(5) 0.040(5) -0.007(4) -0.010(4) -0.001(4)
C8 0.037(5) 0.066(8) 0.043(6) -0.023(5) -0.012(4) 0.004(4)
C9 0.043(5) 0.067(7) 0.028(5) 0.002(5) -0.001(4) 0.016(5)
C10 0.046(5) 0.044(6) 0.032(5) 0.009(4) -0.007(4) 0.010(4)
C11 0.044(5) 0.031(5) 0.025(4) 0.003(3) 0.000(4) 0.007(3)
C12 0.029(4) 0.020(4) 0.021(4) -0.002(3) 0.000(3) 0.001(3)
C13 0.037(4) 0.032(5) 0.052(6) 0.001(4) 0.000(4) 0.001(4)
C14 0.039(5) 0.048(6) 0.078(8) 0.002(6) 0.007(5) 0.019(4)
C15 0.065(6) 0.032(5) 0.065(7) 0.001(5) 0.002(6) 0.021(5)
C16 0.070(6) 0.018(4) 0.063(7) -0.009(4) -0.011(6) 0.002(4)
C17 0.045(5) 0.025(4) 0.042(5) -0.001(4) -0.005(4) -0.004(3)
O1W 0.094(18) 0.044(13) 0.08(2) 0.000 0.017(14) 0.000

loop_
_atom_type_symbol
_atom_type_description
_atom_type_scat_dispersion_real
_atom_type_scat_dispersion_imag
_atom_type_scat_source
C C 0.0033 0.0016 'International Tables Vol C Tables 4.2.6.8 and 6.1.1.4'
H H 0.0000 0.0000 'International Tables Vol C Tables 4.2.6.8 and 6.1.1.4'
Br Br -0.2901 2.4595 'International Tables Vol C Tables 4.2.6.8 and 6.1.1.4'
Hg Hg -2.3894 9.2266 'International Tables Vol C Tables 4.2.6.8 and 6.1.1.4'
N N 0.0061 0.0033 'International Tables Vol C Tables 4.2.6.8 and 6.1.1.4'
O O 0.0106 0.0060 'International Tables Vol C Tables 4.2.6.8 and 6.1.1.4'

loop_
_geom_angle_atom_site_label_1
_geom_angle_atom_site_label_2
_geom_angle_atom_site_label_3
_geom_angle
_geom_angle_site_symmetry_1
_geom_angle_site_symmetry_3
N7 Hg2 Br1 153.3(2) . .
N7 Hg2 N2 103.8(3) . 3_566
Br1 Hg2 N2 102.11(18) . 3_566
N7 Hg2 N8 83.9(3) . 4
Br1 Hg2 N8 105.85(17) . 4
N2 Hg2 N8 82.3(2) 3_566 4
N7 Hg2 Hg2 63.34(19) . 4
Br1 Hg2 Hg2 102.49(4) . 4
N2 Hg2 Hg2 132.99(16) 3_566 4
N8 Hg2 Hg2 52.57(16) 4 4
N8 N9 N10 110.0(6) . .
N8 N9 Hg1 126.9(5) . 2_464
N10 N9 Hg1 120.9(5) . 2_464
N9 N8 N7 108.8(6) . .
N9 N8 Hg2 129.4(5) . 4
N7 N8 Hg2 118.9(5) . 4
N8 N7 C18 105.3(7) . .
N8 N7 Hg2 125.2(5) . .
C18 N7 Hg2 127.7(5) . .
N10 C18 N7 110.8(7) . .
N10 C18 C3 130.6(8) . .
N7 C18 C3 118.5(7) . .
N1 Hg1 N1 171.0(4) 4_556 .
N1 Hg1 N5 69.0(2) 4_556 4_556
N1 Hg1 N5 118.6(2) . 4_556
N1 Hg1 N5 118.6(2) 4_556 .
N1 Hg1 N5 69.0(2) . .
N5 Hg1 N5 78.3(3) 4_556 .
N1 Hg1 N9 86.9(2) 4_556 2_465
N1 Hg1 N9 89.6(2) . 2_465
N5 Hg1 N9 81.39(19) 4_556 2_465
N5 Hg1 N9 137.9(2) . 2_465
N1 Hg1 N9 89.6(2) 4_556 3_566
N1 Hg1 N9 86.9(2) . 3_566
N5 Hg1 N9 137.9(2) 4_556 3_566
N5 Hg1 N9 81.39(19) . 3_566
N9 Hg1 N9 135.1(3) 2_465 3_566
N1 Hg1 O1W 85.51(19) 4_556 .
N1 Hg1 O1W 85.51(19) . .
N5 Hg1 O1W 140.84(13) 4_556 .
N5 Hg1 O1W 140.84(13) . .
N9 Hg1 O1W 67.55(14) 2_465 .
N9 Hg1 O1W 67.55(14) 3_566 .
N2 N1 C1 107.4(6) . .
N2 N1 Hg1 126.5(6) . .
C1 N1 Hg1 123.5(5) . .
N1 N2 N3 107.9(7) . .
N1 N2 Hg2 139.0(5) . 3_466
N3 N2 Hg2 106.0(5) . 3_466
N4 N3 N2 109.6(7) . .
N3 N4 C1 105.6(7) . .
C5 N5 C2 120.7(7) . .
C5 N5 Hg1 133.6(5) . .
C2 N5 Hg1 104.6(5) . .
C4 N6 C3 118.9(7) . .
C18 N10 N9 105.0(7) . .
N4 C1 N1 109.4(6) . .
N4 C1 C2 127.5(7) . .
N1 C1 C2 123.1(7) . .
N5 C2 C3 119.3(7) . .
N5 C2 C1 116.6(7) . .
C3 C2 C1 124.2(7) . .
N6 C3 C2 120.7(7) . .
N6 C3 C18 113.3(7) . .
C2 C3 C18 125.8(7) . .
N6 C4 C5 120.0(7) . .
N6 C4 C12 115.5(7) . .
C5 C4 C12 124.4(7) . .
N5 C5 C4 120.1(7) . .
N5 C5 C6 115.8(7) . .
C4 C5 C6 124.0(7) . .
C11 C6 C7 120.0(8) . .
C11 C6 C5 121.6(7) . .
C7 C6 C5 118.3(7) . .
C6 C7 C8 119.3(9) . .
C6 C7 H7A 120.4 . .
C8 C7 H7A 120.4 . .
C7 C8 C9 118.8(10) . .
C7 C8 H8A 120.6 . .
C9 C8 H8A 120.6 . .
C10 C9 C8 121.0(9) . .
C10 C9 H9A 119.5 . .
C8 C9 H9A 119.5 . .
C9 C10 C11 121.1(9) . .
C9 C10 H10A 119.5 . .
C11 C10 H10A 119.5 . .
C6 C11 C10 119.8(8) . .
C6 C11 H11A 120.1 . .
C10 C11 H11A 120.1 . .
C17 C12 C13 121.0(7) . .
C17 C12 C4 118.2(7) . .
C13 C12 C4 120.5(7) . .
C12 C13 C14 118.4(9) . .
C12 C13 H13A 120.8 . .
C14 C13 H13A 120.8 . .
C15 C14 C13 121.7(10) . .
C15 C14 H14A 119.1 . .
C13 C14 H14A 119.1 . .
C14 C15 C16 119.5(9) . .
C14 C15 H15A 120.3 . .
C16 C15 H15A 120.3 . .
C15 C16 C17 120.6(9) . .
C15 C16 H16A 119.7 . .
C17 C16 H16A 119.7 . .
C12 C17 C16 118.6(8) . .
C12 C17 H17A 120.7 . .
C16 C17 H17A 120.7 . .
Hg1 O1W H1 116.7 . .

loop_
_geom_bond_atom_site_label_1
_geom_bond_atom_site_label_2
_geom_bond_distance
_geom_bond_site_symmetry_2
Hg2 N7 2.120(7) .
Hg2 Br1 2.3685(12) .
Hg2 N2 2.618(7) 3_566
Hg2 N8 2.637(7) 4
Hg2 Hg2 3.8823(9) 4
N9 N8 1.289(10) .
N9 N10 1.363(9) .
N9 Hg1 2.783(7) 2_464
N8 N7 1.343(10) .
N8 Hg2 2.637(7) 4
N7 C18 1.350(10) .
C18 N10 1.309(10) .
C18 C3 1.490(11) .
Hg1 N1 2.097(7) 4_556
Hg1 N1 2.097(7) .
Hg1 N5 2.773(6) 4_556
Hg1 N5 2.773(6) .
Hg1 N9 2.783(7) 2_465
Hg1 N9 2.783(7) 3_566
Hg1 O1W 2.88(2) .
N1 N2 1.308(9) .
N1 C1 1.341(10) .
N2 N3 1.335(11) .
N2 Hg2 2.618(7) 3_466
N3 N4 1.326(10) .
N4 C1 1.334(10) .
N5 C5 1.312(10) .
N5 C2 1.344(10) .
N6 C4 1.328(10) .
N6 C3 1.358(10) .
C1 C2 1.448(10) .
C2 C3 1.394(11) .
C4 C5 1.422(11) .
C4 C12 1.490(10) .
C5 C6 1.488(10) .
C6 C11 1.371(11) .
C6 C7 1.399(11) .
C7 C8 1.400(12) .
C7 H7A 0.9300 .
C8 C9 1.402(15) .
C8 H8A 0.9300 .
C9 C10 1.328(14) .
C9 H9A 0.9300 .
C10 C11 1.393(12) .
C10 H10A 0.9300 .
C11 H11A 0.9300 .
C12 C17 1.375(11) .
C12 C13 1.385(11) .
C13 C14 1.388(13) .
C13 H13A 0.9300 .
C14 C15 1.352(16) .
C14 H14A 0.9300 .
C15 C16 1.377(15) .
C15 H15A 0.9300 .
C16 C17 1.402(13) .
C16 H16A 0.9300 .
C17 H17A 0.9300 .
O1W H1 0.8499 .

loop_
_geom_torsion_atom_site_label_1
_geom_torsion_atom_site_label_2
_geom_torsion_atom_site_label_3
_geom_torsion_atom_site_label_4
_geom_torsion
_geom_torsion_site_symmetry_1
_geom_torsion_site_symmetry_4
N10 N9 N8 N7 3.2(9) . .
Hg1 N9 N8 N7 166.3(5) 2_464 .
N10 N9 N8 Hg2 163.3(5) . 4
Hg1 N9 N8 Hg2 -33.6(10) 2_464 4
N9 N8 N7 C18 -2.3(9) . .
Hg2 N8 N7 C18 -164.9(5) 4 .
N9 N8 N7 Hg2 163.6(6) . .
Hg2 N8 N7 Hg2 1.0(9) 4 .
Br1 Hg2 N7 N8 -63.3(9) . .
N2 Hg2 N7 N8 130.8(7) 3_566 .
N8 Hg2 N7 N8 50.2(6) 4 .
Hg2 Hg2 N7 N8 -0.7(6) 4 .
Br1 Hg2 N7 C18 99.4(7) . .
N2 Hg2 N7 C18 -66.5(8) 3_566 .
N8 Hg2 N7 C18 -147.0(7) 4 .
Hg2 Hg2 N7 C18 162.1(8) 4 .
N8 N7 C18 N10 0.6(10) . .
Hg2 N7 C18 N10 -164.8(6) . .
N8 N7 C18 C3 177.1(7) . .
Hg2 N7 C18 C3 11.6(11) . .
N1 Hg1 N1 N2 -18.8(7) 4_556 .
N5 Hg1 N1 N2 128.7(6) 4_556 .
N5 Hg1 N1 N2 -168.4(7) . .
N9 Hg1 N1 N2 48.7(7) 2_465 .
N9 Hg1 N1 N2 -86.5(7) 3_566 .
O1W Hg1 N1 N2 -18.8(7) . .
N1 Hg1 N1 C1 140.4(6) 4_556 .
N5 Hg1 N1 C1 -72.1(7) 4_556 .
N5 Hg1 N1 C1 -9.3(6) . .
N9 Hg1 N1 C1 -152.1(6) 2_465 .
N9 Hg1 N1 C1 72.7(6) 3_566 .
O1W Hg1 N1 C1 140.4(6) . .
C1 N1 N2 N3 -1.9(9) . .
Hg1 N1 N2 N3 160.0(6) . .
C1 N1 N2 Hg2 142.6(7) . 3_466
Hg1 N1 N2 Hg2 -55.5(11) . 3_466
N1 N2 N3 N4 1.2(10) . .
Hg2 N2 N3 N4 -155.5(6) 3_466 .
N2 N3 N4 C1 0.0(10) . .
N1 Hg1 N5 C5 15.6(8) 4_556 .
N1 Hg1 N5 C5 -169.5(7) . .
N5 Hg1 N5 C5 -42.4(6) 4_556 .
N9 Hg1 N5 C5 -105.3(7) 2_465 .
N9 Hg1 N5 C5 100.4(7) 3_566 .
O1W Hg1 N5 C5 137.6(6) . .
N1 Hg1 N5 C2 -176.6(5) 4_556 .
N1 Hg1 N5 C2 -1.8(5) . .
N5 Hg1 N5 C2 125.3(5) 4_556 .
N9 Hg1 N5 C2 62.5(6) 2_465 .
N9 Hg1 N5 C2 -91.8(5) 3_566 .
O1W Hg1 N5 C2 -54.7(5) . .
N7 C18 N10 N9 1.2(10) . .
C3 C18 N10 N9 -174.7(8) . .
N8 N9 N10 C18 -2.7(9) . .
Hg1 N9 N10 C18 -167.0(5) 2_464 .
N3 N4 C1 N1 -1.2(9) . .
N3 N4 C1 C2 177.1(8) . .
N2 N1 C1 N4 1.9(9) . .
Hg1 N1 C1 N4 -160.7(5) . .
N2 N1 C1 C2 -176.5(7) . .
Hg1 N1 C1 C2 20.9(10) . .
C5 N5 C2 C3 2.5(11) . .
Hg1 N5 C2 C3 -167.2(6) . .
C5 N5 C2 C1 -179.1(7) . .
Hg1 N5 C2 C1 11.2(7) . .
N4 C1 C2 N5 160.3(8) . .
N1 C1 C2 N5 -21.6(11) . .
N4 C1 C2 C3 -21.5(12) . .
N1 C1 C2 C3 156.6(8) . .
C4 N6 C3 C2 2.4(11) . .
C4 N6 C3 C18 178.3(7) . .
N5 C2 C3 N6 -5.0(11) . .
C1 C2 C3 N6 176.8(7) . .
N5 C2 C3 C18 179.7(7) . .
C1 C2 C3 C18 1.5(12) . .
N10 C18 C3 N6 134.0(9) . .
N7 C18 C3 N6 -41.7(10) . .
N10 C18 C3 C2 -50.4(13) . .
N7 C18 C3 C2 133.9(8) . .
C3 N6 C4 C5 2.3(10) . .
C3 N6 C4 C12 -177.8(6) . .
C2 N5 C5 C4 2.2(10) . .
Hg1 N5 C5 C4 168.3(5) . .
C2 N5 C5 C6 179.8(6) . .
Hg1 N5 C5 C6 -14.0(10) . .
N6 C4 C5 N5 -4.7(10) . .
C12 C4 C5 N5 175.4(7) . .
N6 C4 C5 C6 177.9(7) . .
C12 C4 C5 C6 -2.0(11) . .
N5 C5 C6 C11 134.5(8) . .
C4 C5 C6 C11 -48.0(11) . .
N5 C5 C6 C7 -43.2(10) . .
C4 C5 C6 C7 134.3(8) . .
C11 C6 C7 C8 0.2(13) . .
C5 C6 C7 C8 177.9(7) . .
C6 C7 C8 C9 -1.9(13) . .
C7 C8 C9 C10 1.9(14) . .
C8 C9 C10 C11 -0.2(14) . .
C7 C6 C11 C10 1.6(13) . .
C5 C6 C11 C10 -176.1(7) . .
C9 C10 C11 C6 -1.6(14) . .
N6 C4 C12 C17 -46.0(10) . .
C5 C4 C12 C17 133.9(8) . .
N6 C4 C12 C13 128.6(8) . .
C5 C4 C12 C13 -51.5(11) . .
C17 C12 C13 C14 0.8(14) . .
C4 C12 C13 C14 -173.6(9) . .
C12 C13 C14 C15 -3.8(17) . .
C13 C14 C15 C16 3.7(19) . .
C14 C15 C16 C17 -0.6(18) . .
C13 C12 C17 C16 2.1(14) . .
C4 C12 C17 C16 176.7(8) . .
C15 C16 C17 C12 -2.2(15) . .
